data_7227446
loop_
_publ_author_name
'Li, Xin'
'Li, Xiao-Dong'
'Li, Xiao-Ming'
'Xu, Gang-Ming'
'Liu, Yang'
'Wang, Bin-Gui'

_publ_section_title
;
 Wentinoids A--F, six new isopimarane diterpenoids from Aspergillus wentii
 SD-310, a deep-sea sediment derived fungus
;
_journal_issue 8
_journal_name_full 'RSC Adv.'
_journal_page_first 4387
_journal_paper_doi 10.1039/C6RA27209F
_journal_volume 7
_journal_year 2017
_chemical_formula_sum 'C21 H32 O4'
_chemical_formula_weight 348.47
_chemical_name_systematic sd310-42
_space_group_IT_number 19
_symmetry_cell_setting orthorhombic
_symmetry_space_group_name_Hall 'P 2ac 2ab'
_symmetry_space_group_name_H-M 'P 21 21 21'
_atom_sites_solution_hydrogens geom
_atom_sites_solution_primary direct
_atom_sites_solution_secondary difmap
_audit_creation_method SHELXL-97
_audit_update_record
;
2016-03-10 deposited with the CCDC.
2016-12-26 downloaded from the CCDC.
;
_cell_angle_alpha 90.00
_cell_angle_beta 90.00
_cell_angle_gamma 90.00
_cell_formula_units_Z 4
_cell_length_a 8.8580(6)
_cell_length_b 12.4336(7)
_cell_length_c 17.5420(12)
_cell_measurement_reflns_used 922
_cell_measurement_temperature 293(2)
_cell_measurement_theta_max 52.0380
_cell_measurement_theta_min 4.9940
_cell_volume 1932.0(2)
_computing_cell_refinement 'Bruker FRAMBO'
_computing_data_collection 'Bruker FRAMBO'
_computing_data_reduction 'Bruker SAINT'
_computing_molecular_graphics 'Bruker SHELXTL'
_computing_publication_material 'Bruker SHELXTL'
_computing_structure_refinement 'SHELXL-97 (Sheldrick, 1997)'
_computing_structure_solution 'SHELXS-97 (Sheldrick, 1990)'
_diffrn_ambient_temperature 293(2)
_diffrn_measured_fraction_theta_full 0.999
_diffrn_measured_fraction_theta_max 0.999
_diffrn_measurement_device_type 'CCD area detector'
_diffrn_measurement_method 'phi and omega scans'
_diffrn_radiation_monochromator graphite
_diffrn_radiation_source 'fine-focus sealed tube'
_diffrn_radiation_type CuK\a
_diffrn_radiation_wavelength 1.54178
_diffrn_reflns_av_R_equivalents 0.0415
_diffrn_reflns_av_sigmaI/netI 0.0777
_diffrn_reflns_limit_h_max 3
_diffrn_reflns_limit_h_min -10
_diffrn_reflns_limit_k_max 14
_diffrn_reflns_limit_k_min -13
_diffrn_reflns_limit_l_max 20
_diffrn_reflns_limit_l_min -18
_diffrn_reflns_number 3971
_diffrn_reflns_theta_full 66.14
_diffrn_reflns_theta_max 66.14
_diffrn_reflns_theta_min 4.36
_exptl_absorpt_coefficient_mu 0.647
_exptl_absorpt_correction_T_max 0.8296
_exptl_absorpt_correction_T_min 0.7819
_exptl_absorpt_correction_type multi-scan
_exptl_absorpt_process_details sadabs
_exptl_crystal_density_diffrn 1.198
_exptl_crystal_density_method 'not measured'
_exptl_crystal_F_000 760
_exptl_crystal_size_max 0.40
_exptl_crystal_size_mid 0.37
_exptl_crystal_size_min 0.30
_refine_diff_density_max 0.132
_refine_diff_density_min -0.181
_refine_diff_density_rms 0.038
_refine_ls_abs_structure_details 'Flack H D (1983), Acta Cryst. A39, 876-881'
_refine_ls_abs_structure_Flack 0.0(5)
_refine_ls_extinction_coef 0.0030(3)
_refine_ls_extinction_expression Fc^*^=kFc[1+0.001xFc^2^\l^3^/sin(2\q)]^-1/4^
_refine_ls_extinction_method SHELXL
_refine_ls_goodness_of_fit_ref 1.037
_refine_ls_hydrogen_treatment mixed
_refine_ls_matrix_type full
_refine_ls_number_parameters 234
_refine_ls_number_reflns 2860
_refine_ls_number_restraints 0
_refine_ls_restrained_S_all 1.037
_refine_ls_R_factor_all 0.0894
_refine_ls_R_factor_gt 0.0567
_refine_ls_shift/su_max 0.001
_refine_ls_shift/su_mean 0.000
_refine_ls_structure_factor_coef Fsqd
_refine_ls_weighting_details 'calc w=1/[\s^2^(Fo^2^)+(0.0347P)^2^+0.0000P] where P=(Fo^2^+2Fc^2^)/3'
_refine_ls_weighting_scheme calc
_refine_ls_wR_factor_gt 0.1105
_refine_ls_wR_factor_ref 0.1289
_reflns_number_gt 1907
_reflns_number_total 2860
_reflns_threshold_expression >2sigma(I)
_cod_data_source_file c6ra27209f2.cif
_cod_data_source_block 150522a
_cod_depositor_comments
;
The following automatic conversions were performed:

'_symmetry_cell_setting' value 'Orthorhombic' changed to
'orthorhombic' according to
/usr/data/users/saulius/crontab/automatic-downloads/rss-feeds/RSC/lib/dictionaries/cif_core.dic
dictionary named 'cif_core.dic' version 2.4.2 from 2011-04-26.

Automatic conversion script
Id: cif_fix_values 4268 2015-11-12 08:31:59Z antanas 
;
_cod_original_sg_symbol_H-M P2(1)2(1)2(1)
_cod_database_code 7227446

loop_
_symmetry_equiv_pos_as_xyz
'x, y, z'
'-x+1/2, -y, z+1/2'
'-x, y+1/2, -z+1/2'
'x+1/2, -y+1/2, -z'

loop_
_atom_site_label
_atom_site_type_symbol
_atom_site_fract_x
_atom_site_fract_y
_atom_site_fract_z
_atom_site_U_iso_or_equiv
_atom_site_adp_type
_atom_site_occupancy
_atom_site_symmetry_multiplicity
_atom_site_calc_flag
_atom_site_refinement_flags
O1 O 0.2804(4) 0.4854(2) 0.31921(17) 0.0620(9) Uani 1 1 d .
H1 H 0.2345 0.5271 0.2914 0.093 Uiso 1 1 calc R
O2 O 0.1379(3) 0.2448(2) 0.22381(15) 0.0519(7) Uani 1 1 d .
O3 O 0.1713(3) 0.1985(2) 0.09556(15) 0.0578(8) Uani 1 1 d .
O4 O 0.0724(3) 0.6029(2) 0.21264(18) 0.0589(8) Uani 1 1 d .
H4 H 0.0033 0.6436 0.2243 0.088 Uiso 1 1 calc R
C1 C 0.4738(5) 0.2978(3) 0.0948(2) 0.0545(11) Uani 1 1 d .
H1A H 0.4318 0.2617 0.0507 0.065 Uiso 1 1 calc R
H1B H 0.5165 0.3655 0.0777 0.065 Uiso 1 1 calc R
C2 C 0.5995(5) 0.2286(4) 0.1279(3) 0.0651(14) Uani 1 1 d .
H2A H 0.6785 0.2192 0.0902 0.078 Uiso 1 1 calc R
H2B H 0.5599 0.1581 0.1408 0.078 Uiso 1 1 calc R
C3 C 0.6652(5) 0.2813(4) 0.1992(3) 0.0661(13) Uani 1 1 d .
H3A H 0.7075 0.3506 0.1855 0.079 Uiso 1 1 calc R
H3B H 0.7466 0.2368 0.2186 0.079 Uiso 1 1 calc R
C4 C 0.5467(5) 0.2973(3) 0.2626(3) 0.0550(11) Uani 1 1 d .
C5 C 0.4107(4) 0.3608(3) 0.2295(2) 0.0450(10) Uani 1 1 d .
H5 H 0.4512 0.4325 0.2187 0.054 Uiso 1 1 calc R
C6 C 0.2802(5) 0.3810(3) 0.2860(2) 0.0498(10) Uani 1 1 d .
H6 H 0.2898 0.3285 0.3275 0.060 Uiso 1 1 calc R
C7 C 0.1324(5) 0.3579(3) 0.2446(2) 0.0471(10) Uani 1 1 d .
H7 H 0.0458 0.3726 0.2777 0.057 Uiso 1 1 calc R
C8 C 0.1274(4) 0.4277(3) 0.1743(2) 0.0437(9) Uani 1 1 d .
C9 C 0.2383(5) 0.4091(3) 0.1257(2) 0.0420(9) Uani 1 1 d .
C10 C 0.3469(5) 0.3211(3) 0.1513(2) 0.0422(9) Uani 1 1 d .
C11 C 0.2544(5) 0.4678(3) 0.0511(2) 0.0505(11) Uani 1 1 d .
H11A H 0.2265 0.4199 0.0098 0.061 Uiso 1 1 calc R
H11B H 0.3593 0.4878 0.0440 0.061 Uiso 1 1 calc R
C12 C 0.1565(4) 0.5687(3) 0.0474(2) 0.0526(11) Uani 1 1 d .
H12A H 0.1467 0.5910 -0.0053 0.063 Uiso 1 1 calc R
H12B H 0.2063 0.6263 0.0750 0.063 Uiso 1 1 calc R
C13 C -0.0015(5) 0.5512(4) 0.0812(2) 0.0527(11) Uani 1 1 d .
C14 C 0.0145(5) 0.5171(3) 0.1658(2) 0.0488(10) Uani 1 1 d .
H14 H -0.0837 0.4937 0.1854 0.059 Uiso 1 1 calc R
C15 C -0.0942(6) 0.6546(4) 0.0777(3) 0.0740(15) Uani 1 1 d .
H15 H -0.1927 0.6497 0.0956 0.089 Uiso 1 1 calc R
C16 C -0.0525(7) 0.7493(5) 0.0525(3) 0.104(2) Uani 1 1 d .
H16A H 0.0447 0.7593 0.0338 0.124 Uiso 1 1 calc R
H16B H -0.1201 0.8065 0.0534 0.124 Uiso 1 1 calc R
C17 C 0.5088(6) 0.1886(4) 0.2988(3) 0.0692(14) Uani 1 1 d .
H17A H 0.4325 0.1984 0.3371 0.104 Uiso 1 1 calc R
H17B H 0.5979 0.1590 0.3218 0.104 Uiso 1 1 calc R
H17C H 0.4722 0.1404 0.2603 0.104 Uiso 1 1 calc R
C18 C 0.6201(6) 0.3675(4) 0.3255(3) 0.0765(15) Uani 1 1 d .
H18A H 0.5493 0.3782 0.3662 0.115 Uiso 1 1 calc R
H18B H 0.6483 0.4359 0.3045 0.115 Uiso 1 1 calc R
H18C H 0.7084 0.3319 0.3449 0.115 Uiso 1 1 calc R
C19 C 0.2439(5) 0.2224(3) 0.1645(2) 0.0484(10) Uani 1 1 d .
H19 H 0.3064 0.1609 0.1796 0.058 Uiso 1 1 calc R
C20 C 0.0827(5) 0.1029(3) 0.0996(3) 0.0702(14) Uani 1 1 d .
H20A H 0.1393 0.0475 0.1248 0.105 Uiso 1 1 calc R
H20B H 0.0573 0.0797 0.0489 0.105 Uiso 1 1 calc R
H20C H -0.0082 0.1171 0.1276 0.105 Uiso 1 1 calc R
C21 C -0.0880(5) 0.4627(4) 0.0388(3) 0.0781(16) Uani 1 1 d .
H21A H -0.0892 0.4784 -0.0147 0.117 Uiso 1 1 calc R
H21B H -0.1898 0.4595 0.0576 0.117 Uiso 1 1 calc R
H21C H -0.0393 0.3947 0.0472 0.117 Uiso 1 1 calc R

loop_
_atom_site_aniso_label
_atom_site_aniso_U_11
_atom_site_aniso_U_22
_atom_site_aniso_U_33
_atom_site_aniso_U_23
_atom_site_aniso_U_13
_atom_site_aniso_U_12
O1 0.073(2) 0.0501(16) 0.062(2) -0.0170(16) -0.0029(18) 0.0027(18)
O2 0.0635(18) 0.0416(15) 0.0506(16) 0.0019(13) 0.0046(16) -0.0104(16)
O3 0.077(2) 0.0468(16) 0.0496(17) 0.0012(14) -0.0079(16) -0.0067(17)
O4 0.0603(18) 0.0539(18) 0.0625(18) -0.0133(16) -0.0060(17) 0.0142(17)
C1 0.059(3) 0.050(2) 0.055(3) 0.003(2) 0.007(2) 0.009(2)
C2 0.072(3) 0.062(3) 0.061(3) 0.003(2) 0.005(3) 0.027(3)
C3 0.054(3) 0.063(3) 0.080(3) 0.007(3) 0.003(2) 0.012(2)
C4 0.057(3) 0.050(2) 0.058(3) -0.004(2) -0.010(2) -0.001(2)
C5 0.051(2) 0.037(2) 0.047(2) 0.0044(19) 0.001(2) -0.005(2)
C6 0.059(3) 0.043(2) 0.047(2) -0.0046(19) -0.001(2) -0.005(2)
C7 0.051(2) 0.043(2) 0.048(2) -0.003(2) 0.012(2) -0.001(2)
C8 0.047(2) 0.039(2) 0.045(2) -0.0015(19) 0.001(2) -0.004(2)
C9 0.051(2) 0.0354(19) 0.040(2) -0.0043(17) 0.006(2) -0.0072(19)
C10 0.049(2) 0.035(2) 0.042(2) -0.0025(17) 0.001(2) 0.003(2)
C11 0.053(2) 0.051(2) 0.047(2) 0.005(2) 0.009(2) 0.007(2)
C12 0.056(3) 0.051(2) 0.051(2) 0.011(2) -0.001(2) 0.004(2)
C13 0.052(2) 0.055(3) 0.051(2) 0.002(2) -0.001(2) 0.004(2)
C14 0.043(2) 0.048(2) 0.056(3) -0.003(2) 0.001(2) 0.001(2)
C15 0.069(3) 0.081(3) 0.072(3) 0.011(3) 0.006(3) 0.027(3)
C16 0.119(5) 0.091(4) 0.100(5) 0.014(4) 0.001(4) 0.065(4)
C17 0.075(3) 0.061(3) 0.072(3) 0.011(3) -0.014(3) 0.005(3)
C18 0.076(3) 0.074(3) 0.079(3) -0.007(3) -0.022(3) -0.008(3)
C19 0.056(2) 0.043(2) 0.047(2) -0.0017(19) -0.004(2) -0.001(2)
C20 0.085(4) 0.059(3) 0.067(3) -0.008(3) -0.011(3) -0.023(3)
C21 0.068(3) 0.100(4) 0.067(3) -0.011(3) -0.008(3) -0.014(3)

loop_
_atom_type_symbol
_atom_type_description
_atom_type_scat_dispersion_real
_atom_type_scat_dispersion_imag
_atom_type_scat_source
C C 0.0181 0.0091 'International Tables Vol C Tables 4.2.6.8 and 6.1.1.4'
H H 0.0000 0.0000 'International Tables Vol C Tables 4.2.6.8 and 6.1.1.4'
O O 0.0492 0.0322 'International Tables Vol C Tables 4.2.6.8 and 6.1.1.4'

loop_
_geom_angle_atom_site_label_1
_geom_angle_atom_site_label_2
_geom_angle_atom_site_label_3
_geom_angle
C6 O1 H1 109.5
C19 O2 C7 113.1(3)
C19 O3 C20 112.8(3)
C14 O4 H4 109.5
C2 C1 C10 113.5(4)
C2 C1 H1A 108.9
C10 C1 H1A 108.9
C2 C1 H1B 108.9
C10 C1 H1B 108.9
H1A C1 H1B 107.7
C1 C2 C3 110.4(4)
C1 C2 H2A 109.6
C3 C2 H2A 109.6
C1 C2 H2B 109.6
C3 C2 H2B 109.6
H2A C2 H2B 108.1
C2 C3 C4 112.7(4)
C2 C3 H3A 109.0
C4 C3 H3A 109.0
C2 C3 H3B 109.0
C4 C3 H3B 109.0
H3A C3 H3B 107.8
C17 C4 C3 109.6(4)
C17 C4 C18 107.0(4)
C3 C4 C18 107.5(4)
C17 C4 C5 115.7(4)
C3 C4 C5 108.9(3)
C18 C4 C5 107.8(3)
C6 C5 C4 115.0(3)
C6 C5 C10 110.1(3)
C4 C5 C10 116.6(3)
C6 C5 H5 104.5
C4 C5 H5 104.5
C10 C5 H5 104.5
O1 C6 C7 111.6(4)
O1 C6 C5 114.2(3)
C7 C6 C5 107.8(3)
O1 C6 H6 107.7
C7 C6 H6 107.7
C5 C6 H6 107.7
O2 C7 C8 110.7(3)
O2 C7 C6 105.8(3)
C8 C7 C6 107.9(3)
O2 C7 H7 110.8
C8 C7 H7 110.8
C6 C7 H7 110.8
C9 C8 C14 124.0(4)
C9 C8 C7 113.9(4)
C14 C8 C7 121.8(4)
C8 C9 C11 123.2(4)
C8 C9 C10 113.8(3)
C11 C9 C10 123.0(3)
C9 C10 C1 114.2(3)
C9 C10 C19 104.0(3)
C1 C10 C19 112.4(3)
C9 C10 C5 105.1(3)
C1 C10 C5 111.3(3)
C19 C10 C5 109.4(3)
C9 C11 C12 112.4(3)
C9 C11 H11A 109.1
C12 C11 H11A 109.1
C9 C11 H11B 109.1
C12 C11 H11B 109.1
H11A C11 H11B 107.8
C11 C12 C13 112.6(3)
C11 C12 H12A 109.1
C13 C12 H12A 109.1
C11 C12 H12B 109.1
C13 C12 H12B 109.1
H12A C12 H12B 107.8
C15 C13 C21 108.4(4)
C15 C13 C12 110.8(4)
C21 C13 C12 111.8(4)
C15 C13 C14 108.6(4)
C21 C13 C14 108.2(4)
C12 C13 C14 108.9(4)
O4 C14 C8 104.7(3)
O4 C14 C13 112.1(3)
C8 C14 C13 111.0(3)
O4 C14 H14 109.6
C8 C14 H14 109.6
C13 C14 H14 109.6
C16 C15 C13 128.2(5)
C16 C15 H15 115.9
C13 C15 H15 115.9
C15 C16 H16A 120.0
C15 C16 H16B 120.0
H16A C16 H16B 120.0
C4 C17 H17A 109.5
C4 C17 H17B 109.5
H17A C17 H17B 109.5
C4 C17 H17C 109.5
H17A C17 H17C 109.5
H17B C17 H17C 109.5
C4 C18 H18A 109.5
C4 C18 H18B 109.5
H18A C18 H18B 109.5
C4 C18 H18C 109.5
H18A C18 H18C 109.5
H18B C18 H18C 109.5
O3 C19 O2 111.6(3)
O3 C19 C10 108.0(3)
O2 C19 C10 110.0(3)
O3 C19 H19 109.1
O2 C19 H19 109.1
C10 C19 H19 109.1
O3 C20 H20A 109.5
O3 C20 H20B 109.5
H20A C20 H20B 109.5
O3 C20 H20C 109.5
H20A C20 H20C 109.5
H20B C20 H20C 109.5
C13 C21 H21A 109.5
C13 C21 H21B 109.5
H21A C21 H21B 109.5
C13 C21 H21C 109.5
H21A C21 H21C 109.5
H21B C21 H21C 109.5

loop_
_geom_bond_atom_site_label_1
_geom_bond_atom_site_label_2
_geom_bond_distance
O1 C6 1.423(4)
O1 H1 0.8200
O2 C19 1.428(5)
O2 C7 1.454(4)
O3 C19 1.402(4)
O3 C20 1.426(4)
O4 C14 1.441(4)
O4 H4 0.8200
C1 C2 1.522(5)
C1 C10 1.526(5)
C1 H1A 0.9700
C1 H1B 0.9700
C2 C3 1.526(6)
C2 H2A 0.9700
C2 H2B 0.9700
C3 C4 1.542(6)
C3 H3A 0.9700
C3 H3B 0.9700
C4 C17 1.531(6)
C4 C18 1.551(6)
C4 C5 1.553(5)
C5 C6 1.544(5)
C5 C10 1.563(5)
C5 H5 0.9800
C6 C7 1.525(5)
C6 H6 0.9800
C7 C8 1.507(5)
C7 H7 0.9800
C8 C9 1.323(5)
C8 C14 1.502(5)
C9 C11 1.504(5)
C9 C10 1.524(5)
C10 C19 1.547(5)
C11 C12 1.528(5)
C11 H11A 0.9700
C11 H11B 0.9700
C12 C13 1.535(5)
C12 H12A 0.9700
C12 H12B 0.9700
C13 C15 1.526(6)
C13 C21 1.534(6)
C13 C14 1.551(5)
C14 H14 0.9800
C15 C16 1.311(6)
C15 H15 0.9300
C16 H16A 0.9300
C16 H16B 0.9300
C17 H17A 0.9600
C17 H17B 0.9600
C17 H17C 0.9600
C18 H18A 0.9600
C18 H18B 0.9600
C18 H18C 0.9600
C19 H19 0.9800
C20 H20A 0.9600
C20 H20B 0.9600
C20 H20C 0.9600
C21 H21A 0.9600
C21 H21B 0.9600
C21 H21C 0.9600

loop_
_geom_torsion_atom_site_label_1
_geom_torsion_atom_site_label_2
_geom_torsion_atom_site_label_3
_geom_torsion_atom_site_label_4
_geom_torsion
C10 C1 C2 C3 -56.8(5)
C1 C2 C3 C4 60.1(5)
C2 C3 C4 C17 73.2(5)
C2 C3 C4 C18 -170.8(4)
C2 C3 C4 C5 -54.3(5)
C17 C4 C5 C6 54.7(5)
C3 C4 C5 C6 178.6(3)
C18 C4 C5 C6 -65.0(4)
C17 C4 C5 C10 -76.6(5)
C3 C4 C5 C10 47.4(5)
C18 C4 C5 C10 163.8(4)
C4 C5 C6 O1 99.5(4)
C10 C5 C6 O1 -126.2(4)
C4 C5 C6 C7 -135.9(3)
C10 C5 C6 C7 -1.6(4)
C19 O2 C7 C8 45.6(5)
C19 O2 C7 C6 -71.1(4)
O1 C6 C7 O2 -171.6(3)
C5 C6 C7 O2 62.3(4)
O1 C6 C7 C8 69.9(4)
C5 C6 C7 C8 -56.3(4)
O2 C7 C8 C9 -54.3(5)
C6 C7 C8 C9 61.1(4)
O2 C7 C8 C14 131.5(4)
C6 C7 C8 C14 -113.1(4)
C14 C8 C9 C11 -7.0(6)
C7 C8 C9 C11 178.9(3)
C14 C8 C9 C10 174.0(3)
C7 C8 C9 C10 0.0(5)
C8 C9 C10 C1 179.1(3)
C11 C9 C10 C1 0.1(5)
C8 C9 C10 C19 56.2(4)
C11 C9 C10 C19 -122.7(4)
C8 C9 C10 C5 -58.7(4)
C11 C9 C10 C5 122.3(4)
C2 C1 C10 C9 167.4(3)
C2 C1 C10 C19 -74.5(4)
C2 C1 C10 C5 48.6(4)
C6 C5 C10 C9 57.3(4)
C4 C5 C10 C9 -169.2(3)
C6 C5 C10 C1 -178.6(3)
C4 C5 C10 C1 -45.1(4)
C6 C5 C10 C19 -53.8(4)
C4 C5 C10 C19 79.7(4)
C8 C9 C11 C12 14.9(6)
C10 C9 C11 C12 -166.2(3)
C9 C11 C12 C13 -41.6(5)
C11 C12 C13 C15 178.9(4)
C11 C12 C13 C21 -60.0(5)
C11 C12 C13 C14 59.5(5)
C9 C8 C14 O4 -96.6(5)
C7 C8 C14 O4 77.0(4)
C9 C8 C14 C13 24.6(6)
C7 C8 C14 C13 -161.8(4)
C15 C13 C14 O4 -53.0(5)
C21 C13 C14 O4 -170.5(3)
C12 C13 C14 O4 67.8(4)
C15 C13 C14 C8 -169.8(3)
C21 C13 C14 C8 72.8(5)
C12 C13 C14 C8 -49.0(5)
C21 C13 C15 C16 -125.0(6)
C12 C13 C15 C16 -2.0(8)
C14 C13 C15 C16 117.6(6)
C20 O3 C19 O2 -63.9(4)
C20 O3 C19 C10 175.1(3)
C7 O2 C19 O3 -107.8(4)
C7 O2 C19 C10 12.1(4)
C9 C10 C19 O3 59.6(4)
C1 C10 C19 O3 -64.4(4)
C5 C10 C19 O3 171.5(3)
C9 C10 C19 O2 -62.4(4)
C1 C10 C19 O2 173.6(3)
C5 C10 C19 O2 49.5(4)
